data_7006657
loop_
_publ_author_name
'Devic, Thomas'
'Rondeau, David'
'Sahin, Y\"ucel'
'Levillain, Eric'
'Cl\'erac, Rodolphe'
'Batail, Patrick'
'Avarvari, Narcis'

_publ_section_title
;
 Copper(I/II) complexes of a bis(tetrathiafulvalene)-2,2'-bipyridine:
 synthesis, characterization, magnetic and electrochemical properties.
;
_journal_issue 10
_journal_name_full 'Dalton transactions (Cambridge, England : 2003)'
_journal_page_first 1331
_journal_page_last 1337
_journal_paper_doi 10.1039/b512598g
_journal_year 2006
_chemical_formula_moiety C45H57CuF6N9O13S14
_chemical_formula_sum 'C45 H57 Cu F6 N9 O13 S14'
_chemical_formula_weight 1558.38
_chemical_name_common (2,2-bis(DMT-TTF-CONH-3-Py))Cu(DMF)3(CF3SO3),2DMF
_chemical_name_systematic
;
?
;
_space_group_IT_number 14
_symmetry_cell_setting monoclinic
_symmetry_space_group_name_Hall '-P 2ybc'
_symmetry_space_group_name_H-M 'P 1 21/c 1'
_atom_sites_solution_hydrogens geom
_atom_sites_solution_primary direct
_atom_sites_solution_secondary difmap
_audit_creation_method SHELXL-97
_cell_angle_alpha 90.00
_cell_angle_beta 122.316(7)
_cell_angle_gamma 90.00
_cell_formula_units_Z 4
_cell_length_a 19.764(2)
_cell_length_b 28.797(3)
_cell_length_c 14.6062(12)
_cell_measurement_reflns_used 7998
_cell_measurement_temperature 200(2)
_cell_measurement_theta_max 24.35
_cell_measurement_theta_min 1.9
_cell_volume 7025.4(13)
_computing_cell_refinement 'CELL, Stoe-IPDS'
_computing_data_collection 'EXPOSE, Stoe-IPDS'
_computing_data_reduction 'INTEGRATE, Stoe-IPDS'
_computing_structure_refinement 'SHELXL-97 (Sheldrick, 1997)'
_computing_structure_solution 'SHELXS-86 (Sheldrick, 1986)'
_diffrn_ambient_temperature 200(2)
_diffrn_detector_area_resol_mean 6.66
_diffrn_measured_fraction_theta_full 0.972
_diffrn_measured_fraction_theta_max 0.972
_diffrn_measurement_device_type area_detector
_diffrn_measurement_method 'rotation, phi incr. 0.8'
_diffrn_radiation_monochromator graphite
_diffrn_radiation_source 'fine-focus sealed tube'
_diffrn_radiation_type MoK\a
_diffrn_radiation_wavelength 0.71073
_diffrn_reflns_av_R_equivalents 0.1183
_diffrn_reflns_av_sigmaI/netI 0.2631
_diffrn_reflns_limit_h_max 24
_diffrn_reflns_limit_h_min -16
_diffrn_reflns_limit_k_max 35
_diffrn_reflns_limit_k_min 0
_diffrn_reflns_limit_l_max 17
_diffrn_reflns_limit_l_min -17
_diffrn_reflns_number 58750
_diffrn_reflns_theta_full 25.96
_diffrn_reflns_theta_max 25.96
_diffrn_reflns_theta_min 1.87
_exptl_absorpt_coefficient_mu 0.802
_exptl_absorpt_correction_type none
_exptl_crystal_colour purple
_exptl_crystal_density_diffrn 1.473
_exptl_crystal_density_method 'not measured'
_exptl_crystal_description prism
_exptl_crystal_F_000 3204
_exptl_crystal_size_max 0.31
_exptl_crystal_size_mid 0.31
_exptl_crystal_size_min 0.23
_refine_diff_density_max 1.235
_refine_diff_density_min -0.606
_refine_diff_density_rms 0.134
_refine_ls_extinction_method none
_refine_ls_goodness_of_fit_ref 1.020
_refine_ls_hydrogen_treatment constr
_refine_ls_matrix_type full
_refine_ls_number_parameters 665
_refine_ls_number_reflns 13333
_refine_ls_number_restraints 3
_refine_ls_restrained_S_all 1.022
_refine_ls_R_factor_all 0.1996
_refine_ls_R_factor_gt 0.0879
_refine_ls_shift/su_max 0.000
_refine_ls_shift/su_mean 0.000
_refine_ls_structure_factor_coef Fsqd
_refine_ls_weighting_details
; calc
[0.00000+1.00000exp(3.50(sin\q/\l)^2^)]/
[\s^2^(Fo^2^)+0.0000+0.0000*P+(0.1261P)^2^+0.0000sin\q/\l]
where P = 0.33333Fo^2^ + 0.66667Fc^2^
;
_refine_ls_weighting_scheme calc
_refine_ls_wR_factor_gt 0.2157
_refine_ls_wR_factor_ref 0.2667
_reflns_number_gt 4306
_reflns_number_total 13333
_reflns_threshold_expression >2sigma(I)
_cod_data_source_file b512598g.txt
_cod_data_source_block Cu(L)
_cod_original_cell_volume 7025.2(12)
_cod_original_sg_symbol_H-M P21/c
_cod_database_code 7006657

loop_
_symmetry_equiv_pos_as_xyz
'x, y, z'
'-x, y+1/2, -z+1/2'
'-x, -y, -z'
'x, -y-1/2, z-1/2'

loop_
_atom_site_label
_atom_site_type_symbol
_atom_site_fract_x
_atom_site_fract_y
_atom_site_fract_z
_atom_site_U_iso_or_equiv
_atom_site_adp_type
_atom_site_occupancy
_atom_site_symmetry_multiplicity
_atom_site_calc_flag
_atom_site_refinement_flags
_atom_site_disorder_assembly
_atom_site_disorder_group
Cu1 Cu 0.65998(6) 0.07870(4) 0.00067(10) 0.0473(3) Uani 1 1 d . . .
S1 S 0.12791(12) -0.01466(8) -0.3179(2) 0.0488(6) Uani 1 1 d . . .
S2 S 0.10140(14) 0.08650(9) -0.3132(3) 0.0639(8) Uani 1 1 d . . .
S3 S -0.05895(13) -0.03297(10) -0.4049(2) 0.0597(7) Uani 1 1 d . . .
S4 S -0.08476(15) 0.06766(11) -0.3976(3) 0.0676(8) Uani 1 1 d . . .
S5 S -0.23352(15) -0.05492(14) -0.4950(3) 0.0879(11) Uani 1 1 d . . .
S6 S -0.25826(19) 0.05531(17) -0.4715(4) 0.1119(16) Uani 1 1 d . . .
C1 C 0.2110(4) 0.0225(3) -0.2654(7) 0.041(2) Uani 1 1 d . . .
C2 C 0.1981(5) 0.0676(3) -0.2650(8) 0.055(3) Uani 1 1 d . . .
H2 H 0.2400 0.0887 -0.2394 0.066 Uiso 1 1 calc R . .
C3 C 0.0593(5) 0.0303(3) -0.3437(8) 0.049(2) Uani 1 1 d . . .
C4 C -0.0177(5) 0.0229(4) -0.3773(8) 0.054(3) Uani 1 1 d . . .
C5 C -0.1565(5) -0.0144(5) -0.4474(9) 0.062(3) Uani 1 1 d . . .
C6 C -0.1673(6) 0.0316(5) -0.4431(10) 0.071(4) Uani 1 1 d . . .
C7 C -0.1845(7) -0.1085(5) -0.4701(12) 0.093(4) Uani 1 1 d . . .
H7A H -0.2230 -0.1332 -0.4942 0.139 Uiso 1 1 calc R . .
H7B H -0.1460 -0.1118 -0.3939 0.139 Uiso 1 1 calc R . .
H7C H -0.1576 -0.1099 -0.5087 0.139 Uiso 1 1 calc R . .
C8 C -0.2831(7) 0.0928(5) -0.5792(11) 0.086(4) Uani 1 1 d . . .
H8A H -0.3325 0.1083 -0.6011 0.130 Uiso 1 1 calc R . .
H8B H -0.2890 0.0753 -0.6390 0.130 Uiso 1 1 calc R . .
H8C H -0.2414 0.1154 -0.5566 0.130 Uiso 1 1 calc R . .
C9 C 0.2879(5) -0.0014(3) -0.2213(7) 0.042(2) Uani 1 1 d . . .
O1 O 0.2935(3) -0.0435(2) -0.2057(6) 0.0507(17) Uani 1 1 d . . .
N1 N 0.3524(4) 0.0256(2) -0.1984(6) 0.046(2) Uani 1 1 d . . .
H1 H 0.3435 0.0547 -0.2130 0.055 Uiso 1 1 calc R . .
C10 C 0.4311(4) 0.0104(3) -0.1536(8) 0.042(2) Uani 1 1 d . . .
C11 C 0.4539(5) -0.0357(3) -0.1530(8) 0.047(2) Uani 1 1 d . . .
H11 H 0.4158 -0.0592 -0.1815 0.056 Uiso 1 1 calc R . .
C12 C 0.5339(5) -0.0454(3) -0.1091(8) 0.049(3) Uani 1 1 d . . .
H12 H 0.5500 -0.0761 -0.1055 0.059 Uiso 1 1 calc R . .
C13 C 0.5897(4) -0.0109(3) -0.0709(7) 0.041(2) Uani 1 1 d . . .
N2 N 0.5683(4) 0.0336(2) -0.0701(6) 0.0410(18) Uani 1 1 d . . .
C14 C 0.4903(4) 0.0435(3) -0.1102(8) 0.043(2) Uani 1 1 d . . .
H14 H 0.4762 0.0741 -0.1082 0.052 Uiso 1 1 calc R . .
S7 S 1.11475(12) 0.05187(8) 0.1803(2) 0.0489(6) Uani 1 1 d . . .
S8 S 1.18294(13) -0.04049(9) 0.1881(2) 0.0533(7) Uani 1 1 d . . .
S9 S 1.29341(14) 0.09711(9) 0.2834(3) 0.0599(7) Uani 1 1 d . . .
S10 S 1.35743(13) 0.00345(9) 0.2925(2) 0.0584(7) Uani 1 1 d . . .
S11 S 1.45505(17) 0.14242(11) 0.3879(3) 0.0749(9) Uani 1 1 d . . .
S12 S 1.52850(14) 0.03903(11) 0.4027(3) 0.0692(9) Uani 1 1 d . . .
C15 C 1.0521(4) 0.0034(3) 0.1443(7) 0.039(2) Uani 1 1 d . . .
C16 C 1.0838(5) -0.0381(3) 0.1477(8) 0.046(2) Uani 1 1 d . . .
H16 H 1.0530 -0.0650 0.1288 0.055 Uiso 1 1 calc R . .
C17 C 1.2005(5) 0.0191(3) 0.2161(8) 0.048(2) Uani 1 1 d . . .
C18 C 1.2733(5) 0.0378(3) 0.2593(8) 0.050(2) Uani 1 1 d . . .
C19 C 1.3972(5) 0.0920(4) 0.3418(9) 0.053(3) Uani 1 1 d . . .
C20 C 1.4266(5) 0.0493(3) 0.3455(8) 0.049(2) Uani 1 1 d . . .
C21 C 1.4695(10) 0.1546(5) 0.2797(15) 0.120(6) Uani 1 1 d . . .
H21A H 1.5009 0.1824 0.2959 0.180 Uiso 1 1 calc R . .
H21B H 1.4185 0.1589 0.2138 0.180 Uiso 1 1 calc R . .
H21C H 1.4970 0.1291 0.2712 0.180 Uiso 1 1 calc R . .
C22 C 1.5327(6) -0.0225(4) 0.3844(10) 0.071(3) Uani 1 1 d . . .
H22A H 1.5873 -0.0316 0.4139 0.107 Uiso 1 1 calc R . .
H22B H 1.5014 -0.0297 0.3086 0.107 Uiso 1 1 calc R . .
H22C H 1.5117 -0.0389 0.4211 0.107 Uiso 1 1 calc R . .
O2 O 0.9489(3) 0.0553(2) 0.1050(6) 0.0518(17) Uani 1 1 d . . .
N3 N 0.9177(4) -0.0220(2) 0.0821(6) 0.0442(19) Uani 1 1 d . . .
H3 H 0.9375 -0.0493 0.0893 0.053 Uiso 1 1 calc R . .
C23 C 0.9685(5) 0.0145(3) 0.1089(7) 0.043(2) Uani 1 1 d . . .
C24 C 0.8356(4) -0.0192(3) 0.0438(7) 0.041(2) Uani 1 1 d . . .
C25 C 0.7913(5) -0.0599(3) 0.0094(8) 0.044(2) Uani 1 1 d . . .
H25 H 0.8156 -0.0879 0.0110 0.052 Uiso 1 1 calc R . .
C26 C 0.7111(5) -0.0586(3) -0.0271(8) 0.044(2) Uani 1 1 d . . .
H26 H 0.6809 -0.0857 -0.0501 0.053 Uiso 1 1 calc R . .
C27 C 0.6759(4) -0.0172(3) -0.0295(7) 0.036(2) Uani 1 1 d . . .
N4 N 0.7199(4) 0.0220(2) 0.0044(6) 0.0411(18) Uani 1 1 d . . .
C28 C 0.7985(4) 0.0216(3) 0.0415(8) 0.042(2) Uani 1 1 d . . .
H28 H 0.8280 0.0489 0.0658 0.050 Uiso 1 1 calc R . .
O3 O 0.7595(3) 0.1152(2) 0.0899(6) 0.0488(16) Uani 1 1 d . . .
C29 C 0.7856(5) 0.1274(3) 0.1849(9) 0.051(3) Uani 1 1 d . . .
H29 H 0.7512 0.1258 0.2101 0.061 Uiso 1 1 calc R . .
N5 N 0.8584(5) 0.1425(3) 0.2514(7) 0.057(2) Uani 1 1 d . . .
C30 C 0.9158(6) 0.1452(4) 0.2190(10) 0.078(4) Uani 1 1 d . . .
H30A H 0.9657 0.1570 0.2781 0.118 Uiso 1 1 calc R . .
H30B H 0.8959 0.1656 0.1579 0.118 Uiso 1 1 calc R . .
H30C H 0.9240 0.1148 0.1996 0.118 Uiso 1 1 calc R . .
C31 C 0.8875(9) 0.1545(6) 0.3644(12) 0.117(6) Uani 1 1 d . . .
H31A H 0.9421 0.1648 0.4000 0.176 Uiso 1 1 calc R . .
H31B H 0.8846 0.1276 0.4010 0.176 Uiso 1 1 calc R . .
H31C H 0.8550 0.1788 0.3660 0.176 Uiso 1 1 calc R . .
O4 O 0.5963(3) 0.12360(19) 0.0228(6) 0.0567(19) Uani 1 1 d . . .
C32 C 0.5990(6) 0.1667(4) 0.0150(9) 0.061(3) Uani 1 1 d . . .
H32 H 0.6244 0.1786 -0.0181 0.073 Uiso 1 1 calc R . .
N6 N 0.5686(6) 0.1953(3) 0.0503(9) 0.069(3) Uani 1 1 d . . .
C33 C 0.5730(11) 0.2460(4) 0.0451(16) 0.121(6) Uani 1 1 d . . .
H33A H 0.5466 0.2602 0.0773 0.182 Uiso 1 1 calc R . .
H33B H 0.5472 0.2556 -0.0292 0.182 Uiso 1 1 calc R . .
H33C H 0.6281 0.2555 0.0838 0.182 Uiso 1 1 calc R . .
C34 C 0.5296(10) 0.1782(4) 0.1053(15) 0.109(6) Uani 1 1 d . . .
H34A H 0.5106 0.2040 0.1269 0.164 Uiso 1 1 calc R . .
H34B H 0.5674 0.1607 0.1682 0.164 Uiso 1 1 calc R . .
H34C H 0.4853 0.1586 0.0569 0.164 Uiso 1 1 calc R . .
O5 O 0.6427(4) 0.1083(2) -0.1495(6) 0.0634(19) Uani 1 1 d . . .
C35 C 0.6976(6) 0.1269(3) -0.1546(11) 0.064(3) Uani 1 1 d . . .
H35 H 0.7441 0.1340 -0.0889 0.077 Uiso 1 1 calc R . .
N7 N 0.6971(5) 0.1372(3) -0.2403(9) 0.066(2) Uani 1 1 d . . .
C36 C 0.7645(8) 0.1594(5) -0.2341(13) 0.097(4) Uani 1 1 d . . .
H36A H 0.7531 0.1646 -0.3060 0.145 Uiso 1 1 calc R . .
H36B H 0.8108 0.1399 -0.1950 0.145 Uiso 1 1 calc R . .
H36C H 0.7746 0.1886 -0.1973 0.145 Uiso 1 1 calc R . .
C37 C 0.6287(8) 0.1287(4) -0.3467(11) 0.092(4) Uani 1 1 d . . .
H37A H 0.6398 0.1388 -0.3999 0.138 Uiso 1 1 calc R . .
H37B H 0.5834 0.1455 -0.3559 0.138 Uiso 1 1 calc R . .
H37C H 0.6169 0.0960 -0.3555 0.138 Uiso 1 1 calc R . .
S13 S 0.3067(3) 0.72994(15) 0.1120(5) 0.1333(18) Uani 1 1 d D . .
O6 O 0.3424(7) 0.7717(4) 0.1439(11) 0.141(4) Uiso 1 1 d D . .
O7 O 0.3444(8) 0.6976(5) 0.0717(12) 0.155(5) Uiso 1 1 d . . .
O8 O 0.2852(8) 0.7061(5) 0.1810(11) 0.148(4) Uiso 1 1 d . . .
C38 C 0.2220(15) 0.7388(9) 0.006(2) 0.161(8) Uiso 1 1 d . . .
F1 F 0.1738(8) 0.6989(5) -0.0499(11) 0.173(4) Uiso 1 1 d . . .
F2 F 0.1726(9) 0.7681(6) 0.0123(13) 0.205(6) Uiso 1 1 d . . .
F3 F 0.2240(8) 0.7564(5) -0.0841(12) 0.183(5) Uiso 1 1 d . . .
S14 S 0.2846(4) 0.3162(2) -0.5724(6) 0.151(2) Uani 1 1 d D . .
O11 O 0.3469(12) 0.3466(7) -0.5583(18) 0.230(8) Uiso 1 1 d D . .
O12 O 0.2177(9) 0.3277(5) -0.6675(13) 0.154(5) Uiso 1 1 d . . .
O13 O 0.2608(18) 0.3192(11) -0.502(2) 0.324(14) Uiso 1 1 d D . .
C45 C 0.309(2) 0.2606(12) -0.588(3) 0.208(12) Uiso 1 1 d . . .
F4 F 0.375(3) 0.2559(17) -0.520(5) 0.53(3) Uiso 1 1 d . . .
F5 F 0.244(2) 0.2316(12) -0.605(3) 0.384(15) Uiso 1 1 d . . .
F6 F 0.3248(18) 0.2581(10) -0.674(3) 0.369(14) Uiso 1 1 d . . .
O9 O 0.9603(5) 0.8807(3) 0.0892(7) 0.075(2) Uiso 1 1 d . . .
C39 C 0.9521(11) 0.8516(6) 0.1473(15) 0.122(6) Uiso 1 1 d . . .
H39 H 0.9065 0.8569 0.1495 0.146 Uiso 1 1 calc R . .
N8 N 0.9934(11) 0.8156(7) 0.2052(16) 0.160(6) Uiso 1 1 d . . .
C40 C 1.0644(13) 0.8030(8) 0.1980(18) 0.272(16) Uiso 1 1 d . . .
H40A H 1.0911 0.7766 0.2432 0.409 Uiso 1 1 calc R . .
H40B H 1.1008 0.8288 0.2218 0.409 Uiso 1 1 calc R . .
H40C H 1.0465 0.7956 0.1243 0.409 Uiso 1 1 calc R . .
C41 C 0.9664(13) 0.7781(8) 0.2575(18) 0.225(12) Uiso 1 1 d R . .
H41A H 1.0079 0.7552 0.2941 0.337 Uiso 1 1 calc R . .
H41B H 0.9182 0.7634 0.2018 0.337 Uiso 1 1 calc R . .
H41C H 0.9568 0.7928 0.3084 0.337 Uiso 1 1 calc R . .
O10 O 0.3574(8) 0.1122(5) -0.2745(11) 0.150(4) Uiso 1 1 d . . .
C42 C 0.3790(8) 0.1531(5) -0.2559(11) 0.166(8) Uiso 1 1 d . . .
H42 H 0.3672 0.1699 -0.2117 0.011(15) Uiso 1 1 calc R . .
N9 N 0.4171(8) 0.1747(5) -0.2937(11) 0.159(6) Uiso 1 1 d R . .
C43 C 0.4435(8) 0.2219(5) -0.2622(11) 0.298(19) Uiso 1 1 d R . .
H43A H 0.4705 0.2323 -0.2970 0.447 Uiso 1 1 calc R . .
H43B H 0.4796 0.2235 -0.1851 0.447 Uiso 1 1 calc R . .
H43C H 0.3980 0.2415 -0.2836 0.447 Uiso 1 1 calc R . .
C44 C 0.4284(19) 0.1552(11) -0.366(3) 0.241(14) Uiso 1 1 d . . .
H44A H 0.4595 0.1755 -0.3819 0.362 Uiso 1 1 calc R . .
H44B H 0.3775 0.1494 -0.4316 0.362 Uiso 1 1 calc R . .
H44C H 0.4564 0.1263 -0.3384 0.362 Uiso 1 1 calc R . .

loop_
_atom_site_aniso_label
_atom_site_aniso_U_11
_atom_site_aniso_U_22
_atom_site_aniso_U_33
_atom_site_aniso_U_23
_atom_site_aniso_U_13
_atom_site_aniso_U_12
Cu1 0.0246(5) 0.0335(5) 0.0747(9) -0.0131(6) 0.0205(5) -0.0034(4)
S1 0.0254(10) 0.0505(13) 0.0602(17) -0.0033(12) 0.0160(11) -0.0029(9)
S2 0.0385(12) 0.0558(16) 0.085(2) 0.0006(14) 0.0250(13) 0.0085(11)
S3 0.0276(10) 0.0754(18) 0.0716(19) 0.0070(14) 0.0235(12) 0.0014(11)
S4 0.0464(13) 0.082(2) 0.078(2) 0.0170(16) 0.0361(14) 0.0203(13)
S5 0.0345(13) 0.125(3) 0.098(3) 0.023(2) 0.0315(15) -0.0066(15)
S6 0.0588(18) 0.164(4) 0.142(4) 0.073(3) 0.073(2) 0.054(2)
C1 0.025(4) 0.050(5) 0.045(6) -0.004(4) 0.016(4) -0.001(4)
C2 0.034(4) 0.050(6) 0.065(7) -0.004(5) 0.017(5) -0.008(4)
C3 0.029(4) 0.068(6) 0.041(6) -0.003(5) 0.013(4) 0.001(4)
C4 0.034(4) 0.080(7) 0.048(6) 0.014(5) 0.021(4) 0.015(5)
C5 0.025(4) 0.106(9) 0.061(7) 0.020(6) 0.026(5) 0.002(5)
C6 0.040(5) 0.103(10) 0.085(9) 0.043(7) 0.042(6) 0.022(6)
C7 0.058(7) 0.099(10) 0.117(12) -0.004(9) 0.044(8) -0.013(7)
C8 0.054(6) 0.111(10) 0.087(10) 0.001(8) 0.033(6) 0.014(6)
C9 0.035(4) 0.039(5) 0.049(6) -0.011(4) 0.021(4) -0.001(4)
O1 0.038(3) 0.039(4) 0.073(5) -0.006(3) 0.029(3) -0.003(3)
N1 0.023(3) 0.036(4) 0.065(5) 0.002(4) 0.014(3) -0.003(3)
C10 0.020(4) 0.043(5) 0.053(6) -0.005(4) 0.011(4) -0.002(3)
C11 0.028(4) 0.042(5) 0.060(7) -0.014(5) 0.017(4) -0.013(4)
C12 0.033(4) 0.027(4) 0.078(7) -0.010(5) 0.023(5) -0.001(3)
C13 0.027(4) 0.042(5) 0.053(6) -0.011(4) 0.021(4) -0.003(4)
N2 0.027(3) 0.030(4) 0.059(5) -0.006(3) 0.018(3) -0.002(3)
C14 0.021(4) 0.032(4) 0.062(6) -0.006(4) 0.013(4) 0.000(3)
S7 0.0303(10) 0.0510(14) 0.0660(18) 0.0023(12) 0.0260(11) 0.0060(9)
S8 0.0340(11) 0.0533(14) 0.081(2) 0.0110(13) 0.0366(12) 0.0105(10)
S9 0.0412(12) 0.0559(15) 0.085(2) 0.0047(14) 0.0357(14) 0.0062(11)
S10 0.0326(11) 0.0560(15) 0.091(2) 0.0099(14) 0.0357(13) 0.0073(10)
S11 0.0607(16) 0.0692(18) 0.093(2) -0.0093(17) 0.0399(17) -0.0128(14)
S12 0.0311(12) 0.084(2) 0.093(2) 0.0122(17) 0.0335(14) 0.0029(12)
C15 0.023(4) 0.051(5) 0.046(6) -0.003(4) 0.020(4) 0.003(4)
C16 0.031(4) 0.056(6) 0.059(7) 0.006(5) 0.029(4) 0.008(4)
C17 0.036(4) 0.060(6) 0.055(6) 0.003(5) 0.029(4) 0.005(4)
C18 0.030(4) 0.063(6) 0.063(7) 0.005(5) 0.029(5) 0.006(4)
C19 0.039(5) 0.063(6) 0.067(7) 0.000(5) 0.035(5) -0.004(4)
C20 0.033(4) 0.060(6) 0.059(7) 0.012(5) 0.027(4) 0.001(4)
C21 0.138(13) 0.080(10) 0.166(17) -0.010(10) 0.098(13) -0.038(9)
C22 0.039(5) 0.083(8) 0.099(10) 0.019(7) 0.042(6) 0.017(5)
O2 0.029(3) 0.050(4) 0.070(5) -0.008(3) 0.022(3) 0.003(3)
N3 0.028(3) 0.042(4) 0.064(5) 0.001(4) 0.026(4) 0.007(3)
C23 0.029(4) 0.057(6) 0.044(6) -0.002(5) 0.020(4) 0.008(4)
C24 0.028(4) 0.052(5) 0.038(6) -0.008(4) 0.015(4) 0.002(4)
C25 0.034(4) 0.035(5) 0.060(6) -0.006(4) 0.024(4) 0.009(4)
C26 0.036(4) 0.037(5) 0.055(6) -0.007(4) 0.022(4) -0.001(4)
C27 0.029(4) 0.027(4) 0.052(6) -0.006(4) 0.021(4) 0.000(3)
N4 0.030(3) 0.036(4) 0.055(5) -0.011(3) 0.021(3) -0.003(3)
C28 0.024(4) 0.038(5) 0.058(6) -0.003(4) 0.019(4) 0.001(3)
O3 0.040(3) 0.039(3) 0.064(5) -0.013(3) 0.025(3) -0.005(3)
C29 0.040(5) 0.041(5) 0.072(8) -0.012(5) 0.031(5) -0.017(4)
N5 0.055(5) 0.054(5) 0.063(6) -0.014(4) 0.032(5) -0.019(4)
C30 0.043(5) 0.091(9) 0.091(9) -0.041(7) 0.029(6) -0.015(6)
C31 0.122(12) 0.151(14) 0.095(12) -0.069(10) 0.070(10) -0.088(11)
O4 0.040(3) 0.025(3) 0.106(6) -0.011(3) 0.039(4) -0.007(2)
C32 0.044(5) 0.059(7) 0.080(8) 0.004(6) 0.032(6) 0.006(5)
N6 0.087(6) 0.038(4) 0.106(8) -0.002(5) 0.067(6) 0.008(4)
C33 0.194(17) 0.033(6) 0.211(19) 0.005(9) 0.159(16) 0.007(8)
C34 0.174(15) 0.050(7) 0.192(17) -0.017(9) 0.157(15) -0.004(8)
O5 0.044(4) 0.050(4) 0.078(5) 0.000(4) 0.020(4) -0.001(3)
C35 0.052(6) 0.041(6) 0.071(9) -0.003(6) 0.014(6) -0.002(5)
N7 0.064(6) 0.053(5) 0.075(8) 0.005(5) 0.034(6) -0.007(4)
C36 0.100(10) 0.086(9) 0.104(12) 0.007(8) 0.055(9) -0.013(8)
C37 0.092(9) 0.073(8) 0.087(11) 0.019(7) 0.031(8) -0.012(7)
S13 0.142(4) 0.078(3) 0.191(6) -0.004(3) 0.096(4) -0.017(3)
S14 0.125(4) 0.136(4) 0.163(5) -0.034(4) 0.059(4) 0.043(3)

loop_
_atom_type_symbol
_atom_type_description
_atom_type_scat_dispersion_real
_atom_type_scat_dispersion_imag
_atom_type_scat_source
C C 0.0033 0.0016 'International Tables Vol C Tables 4.2.6.8 and 6.1.1.4'
H H 0.0000 0.0000 'International Tables Vol C Tables 4.2.6.8 and 6.1.1.4'
F F 0.0171 0.0103 'International Tables Vol C Tables 4.2.6.8 and 6.1.1.4'
N N 0.0061 0.0033 'International Tables Vol C Tables 4.2.6.8 and 6.1.1.4'
O O 0.0106 0.0060 'International Tables Vol C Tables 4.2.6.8 and 6.1.1.4'
S S 0.1246 0.1234 'International Tables Vol C Tables 4.2.6.8 and 6.1.1.4'
Cu Cu 0.3201 1.2651 'International Tables Vol C Tables 4.2.6.8 and 6.1.1.4'

loop_
_geom_angle_atom_site_label_1
_geom_angle_atom_site_label_2
_geom_angle_atom_site_label_3
_geom_angle
_geom_angle_site_symmetry_1
_geom_angle_site_symmetry_3
_geom_angle_publ_flag
O4 Cu1 O3 92.3(2) . . ?
O4 Cu1 N4 164.3(3) . . ?
O3 Cu1 N4 92.9(2) . . ?
O4 Cu1 N2 91.7(2) . . ?
O3 Cu1 N2 170.3(3) . . ?
N4 Cu1 N2 81.0(3) . . ?
O4 Cu1 O5 98.0(3) . . ?
O3 Cu1 O5 91.2(3) . . ?
N4 Cu1 O5 96.7(3) . . ?
N2 Cu1 O5 96.9(3) . . ?
O4 Cu1 O1 86.3(3) . 3_655 ?
O3 Cu1 O1 81.1(2) . 3_655 ?
N4 Cu1 O1 79.9(3) . 3_655 ?
N2 Cu1 O1 90.3(3) . 3_655 ?
O5 Cu1 O1 171.4(2) . 3_655 ?
C1 S1 C3 94.5(4) . . ?
C2 S2 C3 94.8(4) . . ?
C4 S3 C5 95.1(5) . . ?
C6 S4 C4 95.4(5) . . ?
C5 S5 C7 103.8(5) . . ?
C8 S6 C6 102.3(5) . . ?
C2 C1 C9 128.1(8) . . ?
C2 C1 S1 117.5(6) . . ?
C9 C1 S1 114.3(6) . . ?
C1 C2 S2 118.6(7) . . ?
C1 C2 O10 100.4(6) . . ?
S2 C2 O10 134.0(5) . . ?
C4 C3 S1 123.6(8) . . ?
C4 C3 S2 121.8(8) . . ?
S1 C3 S2 114.5(4) . . ?
C3 C4 S3 121.8(8) . . ?
C3 C4 S4 123.4(8) . . ?
S3 C4 S4 114.8(5) . . ?
C6 C5 S5 123.4(7) . . ?
C6 C5 S3 116.8(8) . . ?
S5 C5 S3 119.7(8) . . ?
C5 C6 S4 117.7(7) . . ?
C5 C6 S6 122.7(8) . . ?
S4 C6 S6 119.4(8) . . ?
O1 C9 N1 122.3(7) . . ?
O1 C9 C1 121.0(7) . . ?
N1 C9 C1 116.7(8) . . ?
C9 O1 C11 87.1(5) . . ?
C9 O1 C29 145.0(5) . 3_655 ?
C11 O1 C29 127.3(3) . 3_655 ?
C9 O1 C8 106.8(6) . 3_554 ?
C11 O1 C8 77.8(3) . 3_554 ?
C29 O1 C8 88.8(4) 3_655 3_554 ?
C9 N1 C10 126.4(7) . . ?
C9 N1 O10 130.0(6) . . ?
C10 N1 O10 101.6(6) . . ?
C14 C10 N1 117.3(7) . . ?
C14 C10 C11 117.6(7) . . ?
N1 C10 C11 125.0(7) . . ?
C12 C11 C10 118.7(7) . . ?
C12 C11 O1 160.7(7) . . ?
C10 C11 O1 76.4(5) . . ?
C13 C12 C11 121.1(8) . . ?
N2 C13 C12 120.4(7) . . ?
N2 C13 C27 114.2(7) . . ?
C12 C13 C27 125.5(7) . . ?
C13 N2 C14 119.0(6) . . ?
C13 N2 Cu1 114.6(5) . . ?
C14 N2 Cu1 126.2(5) . . ?
N2 C14 C10 123.0(7) . . ?
N2 C14 O4 69.2(4) . . ?
C10 C14 O4 162.4(7) . . ?
N2 C14 O10 139.3(7) . . ?
C10 C14 O10 85.8(6) . . ?
O4 C14 O10 91.1(4) . . ?
C15 S7 C17 94.4(4) . . ?
C16 S8 C17 95.1(4) . . ?
C18 S9 C19 95.6(4) . . ?
C20 S10 C18 95.6(4) . . ?
C19 S11 C21 101.8(6) . . ?
C20 S12 C22 103.2(5) . . ?
C16 C15 C23 128.2(8) . . ?
C16 C15 S7 117.4(6) . . ?
C23 C15 S7 114.4(6) . . ?
C15 C16 S8 118.2(7) . . ?
C18 C17 S8 122.2(7) . . ?
C18 C17 S7 123.2(8) . . ?
S8 C17 S7 114.6(5) . . ?
C17 C18 S9 124.1(7) . . ?
C17 C18 S10 121.5(8) . . ?
S9 C18 S10 114.4(5) . . ?
C20 C19 S11 124.3(7) . . ?
C20 C19 S9 117.5(7) . . ?
S11 C19 S9 118.2(6) . . ?
C19 C20 S12 122.4(7) . . ?
C19 C20 S10 116.8(6) . . ?
S12 C20 S10 120.8(6) . . ?
C23 O2 C28 86.3(5) . . ?
C23 O2 C30 149.6(7) . . ?
C28 O2 C30 88.7(3) . . ?
C23 N3 C24 126.0(7) . . ?
O2 C23 N3 124.1(7) . . ?
O2 C23 C15 119.2(8) . . ?
N3 C23 C15 116.8(8) . . ?
C28 C24 C25 119.2(7) . . ?
C28 C24 N3 123.0(8) . . ?
C25 C24 N3 117.7(7) . . ?
C26 C25 C24 119.3(7) . . ?
C27 C26 C25 119.9(8) . . ?
N4 C27 C26 120.1(7) . . ?
N4 C27 C13 114.9(6) . . ?
C26 C27 C13 125.0(7) . . ?
C28 N4 C27 121.2(7) . . ?
C28 N4 Cu1 124.0(5) . . ?
C27 N4 Cu1 114.7(5) . . ?
N4 C28 C24 120.3(7) . . ?
N4 C28 O2 158.8(6) . . ?
C24 C28 O2 80.1(5) . . ?
C29 O3 Cu1 123.9(6) . . ?
C29 O3 C35 157.2(6) . . ?
Cu1 O3 C35 70.1(3) . . ?
O3 C29 N5 123.9(9) . . ?
C29 N5 C30 121.3(9) . . ?
C29 N5 C31 121.8(9) . . ?
C30 N5 C31 116.7(9) . . ?
N5 C30 O2 121.3(7) . . ?
C32 O4 Cu1 125.5(6) . . ?
C32 O4 C14 138.4(7) . . ?
Cu1 O4 C14 71.0(2) . . ?
O4 C32 N6 123.3(10) . . ?
C32 N6 C34 120.3(9) . . ?
C32 N6 C33 124.4(10) . . ?
C34 N6 C33 115.2(9) . . ?
C35 O5 Cu1 123.3(7) . . ?
O5 C35 N7 127.2(11) . . ?
O5 C35 O3 72.9(7) . . ?
N7 C35 O3 159.9(8) . . ?
C35 N7 C37 121.9(10) . . ?
C35 N7 C36 121.3(11) . . ?
C37 N7 C36 116.7(11) . . ?
O6 S13 O8 118.3(9) . . ?
O6 S13 O7 114.4(9) . . ?
O8 S13 O7 111.8(8) . . ?
O6 S13 C38 106.3(11) . . ?
O8 S13 C38 101.9(11) . . ?
O7 S13 C38 101.9(12) . . ?
S13 O6 C32 120.8(8) . 3_665 ?
S13 O8 C31 134.0(8) . 2_655 ?
F2 C38 F3 103(2) . . ?
F2 C38 F1 105(2) . . ?
F3 C38 F1 95.5(18) . . ?
F2 C38 S13 118(2) . . ?
F3 C38 S13 115.0(18) . . ?
F1 C38 S13 117.5(18) . . ?
O13 S14 O12 102.8(15) . . ?
O13 S14 O11 118.4(17) . . ?
O12 S14 O11 107.0(12) . . ?
O13 S14 C45 114(2) . . ?
O12 S14 C45 106.3(15) . . ?
O11 S14 C45 107.5(16) . . ?
S14 O11 C34 121.1(11) . 4_565 ?
S14 O11 C42 115.6(12) . 4_565 ?
C34 O11 C42 89.2(6) 4_565 4_565 ?
F4 C45 F6 94(4) . . ?
F4 C45 F5 125(5) . . ?
F6 C45 F5 114(3) . . ?
F4 C45 S14 105(4) . . ?
F6 C45 S14 112(3) . . ?
F5 C45 S14 105(3) . . ?
C39 O9 N3 121.6(10) . 1_565 ?
C39 O9 C16 132.0(10) . 1_565 ?
N3 O9 C16 57.5(2) 1_565 1_565 ?
C39 O9 C25 96.3(10) . 1_565 ?
N3 O9 C25 44.2(2) 1_565 1_565 ?
C16 O9 C25 101.5(3) 1_565 1_565 ?
O9 C39 N8 134.3(19) . . ?
C39 N8 C40 115.4(18) . . ?
C39 N8 C41 126.9(17) . . ?
C40 N8 C41 116.0(18) . . ?
C42 O10 N1 149.3(12) . . ?
C42 O10 C14 112.6(10) . . ?
N1 O10 C14 46.8(3) . . ?
C42 O10 C2 124.0(11) . . ?
N1 O10 C2 54.6(3) . . ?
C14 O10 C2 98.2(4) . . ?
O10 C42 N9 124.8(10) . . ?
C42 N9 C44 121.4(16) . . ?
C42 N9 C43 120.4 . . ?
C44 N9 C43 118.1(16) . . ?

loop_
_geom_bond_atom_site_label_1
_geom_bond_atom_site_label_2
_geom_bond_distance
_geom_bond_site_symmetry_2
_geom_bond_publ_flag
Cu1 O4 1.949(6) . ?
Cu1 O3 1.982(6) . ?
Cu1 N4 1.999(7) . ?
Cu1 N2 2.010(6) . ?
Cu1 O5 2.203(8) . ?
Cu1 O1 2.811(7) 3_655 ?
S1 C1 1.757(8) . ?
S1 C3 1.764(9) . ?
S2 C2 1.733(9) . ?
S2 C3 1.765(10) . ?
S3 C4 1.750(11) . ?
S3 C5 1.764(9) . ?
S4 C6 1.739(12) . ?
S4 C4 1.756(10) . ?
S5 C5 1.740(11) . ?
S5 C7 1.755(14) . ?
S6 C8 1.747(14) . ?
S6 C6 1.753(10) . ?
C1 C2 1.324(12) . ?
C1 C9 1.467(11) . ?
C2 O10 3.470(16) . ?
C3 C4 1.343(12) . ?
C5 C6 1.349(16) . ?
C9 O1 1.226(10) . ?
C9 N1 1.373(10) . ?
O1 C11 2.842(10) . ?
O1 C29 2.982(10) 3_655 ?
O1 C8 3.353(15) 3_554 ?
N1 C10 1.397(9) . ?
N1 O10 2.754(16) . ?
C10 C14 1.374(11) . ?
C10 C11 1.398(12) . ?
C11 C12 1.382(11) . ?
C12 C13 1.362(11) . ?
C13 N2 1.353(10) . ?
C13 C27 1.482(10) . ?
N2 C14 1.354(9) . ?
C14 O4 3.022(10) . ?
C14 O10 3.136(16) . ?
S7 C15 1.749(9) . ?
S7 C17 1.758(8) . ?
S8 C16 1.719(8) . ?
S8 C17 1.756(10) . ?
S9 C18 1.746(10) . ?
S9 C19 1.757(9) . ?
S10 C20 1.755(10) . ?
S10 C18 1.765(9) . ?
S11 C19 1.744(10) . ?
S11 C21 1.785(16) . ?
S12 C20 1.743(8) . ?
S12 C22 1.799(12) . ?
C15 C16 1.339(12) . ?
C15 C23 1.479(10) . ?
C17 C18 1.336(12) . ?
C19 C20 1.350(13) . ?
O2 C23 1.229(10) . ?
O2 C28 2.772(9) . ?
O2 C30 3.328(13) . ?
N3 C23 1.358(11) . ?
N3 C24 1.406(9) . ?
C24 C28 1.374(11) . ?
C24 C25 1.388(12) . ?
C25 C26 1.376(11) . ?
C26 C27 1.371(11) . ?
C27 N4 1.348(10) . ?
N4 C28 1.345(9) . ?
O3 C29 1.245(11) . ?
O3 C35 3.115(16) . ?
C29 N5 1.307(11) . ?
N5 C30 1.447(13) . ?
N5 C31 1.469(15) . ?
O4 C32 1.251(11) . ?
C32 N6 1.278(13) . ?
N6 C34 1.464(14) . ?
N6 C33 1.469(14) . ?
O5 C35 1.248(13) . ?
C35 N7 1.280(14) . ?
N7 C37 1.435(16) . ?
N7 C36 1.436(15) . ?
S13 O6 1.345(12) . ?
S13 O8 1.458(14) . ?
S13 O7 1.497(15) . ?
S13 C38 1.58(3) . ?
O6 C32 3.570(17) 3_665 ?
O8 C31 3.45(2) 2_655 ?
C38 F2 1.33(2) . ?
C38 F3 1.43(2) . ?
C38 F1 1.44(2) . ?
S14 O13 1.341(17) . ?
S14 O12 1.350(15) . ?
S14 O11 1.434(15) . ?
S14 C45 1.73(3) . ?
O11 C34 3.17(3) 4_565 ?
O11 C42 3.27(3) 4_565 ?
C45 F4 1.15(5) . ?
C45 F6 1.43(4) . ?
C45 F5 1.45(4) . ?
O9 C39 1.264(18) . ?
O9 N3 2.911(11) 1_565 ?
O9 C16 3.150(12) 1_565 ?
O9 C25 3.357(11) 1_565 ?
C39 N8 1.31(2) . ?
N8 C40 1.51(3) . ?
N8 C41 1.57(3) . ?
O10 C42 1.235(18) . ?
C42 N9 1.3044 . ?
N9 C44 1.32(3) . ?
N9 C43 1.4423 . ?

loop_
_geom_torsion_atom_site_label_1
_geom_torsion_atom_site_label_2
_geom_torsion_atom_site_label_3
_geom_torsion_atom_site_label_4
_geom_torsion
_geom_torsion_site_symmetry_1
_geom_torsion_site_symmetry_2
_geom_torsion_site_symmetry_3
_geom_torsion_site_symmetry_4
_geom_torsion_publ_flag
S1 C1 C9 O1 -12.3(12) . . . . ?
C2 C1 C9 O1 164.0(10) . . . . ?
C1 C9 N1 C10 178.3(9) . . . . ?
O1 C9 N1 C10 -1.4(15) . . . . ?
C9 N1 C10 C11 19.3(16) . . . . ?
C9 N1 C10 C14 -163.0(9) . . . . ?
S7 C15 C23 O2 1.5(12) . . . . ?
C16 C15 C23 O2 -175.6(9) . . . . ?
C15 C23 N3 C24 -178.1(8) . . . . ?
O2 C23 N3 C24 1.7(15) . . . . ?
C23 N3 C24 C25 173.1(9) . . . . ?
C23 N3 C24 C28 -8.5(15) . . . . ?
